data_4126786
loop_
_publ_author_name
'Jin, Geng Bang'
'Lin, Jian'
'Estes, Shanna L.'
'Skanthakumar, Suntharalingam'
'Soderholm, Lynda'

_publ_section_title
;
 Influence of Counter-Cation Hydration Enthalpies on the Formation of
 Molecular Complexes: A Thorium-Nitrate Example.
;
_journal_name_full 'Journal of the American Chemical Society'
_journal_paper_doi 10.1021/jacs.7b09363
_journal_year 2017
_chemical_formula_moiety 'Th (N O3)6 (N (C4 H9)4)2'
_chemical_formula_sum 'C32 H72 N8 O18 Th'
_chemical_formula_weight 1089.01
_chemical_name_common 'tetrabutylammonium thorium hexanitrate'
_space_group_crystal_system monoclinic
_space_group_IT_number 14
_space_group_name_Hall '-P 2yn'
_space_group_name_H-M_alt 'P 1 21/n 1'
_symmetry_space_group_name_Hall '-P 2yn'
_symmetry_space_group_name_H-M 'P 1 21/n 1'
_atom_sites_solution_hydrogens geom
_audit_creation_method SHELXL-2014/7
_cell_angle_alpha 90
_cell_angle_beta 93.3857(7)
_cell_angle_gamma 90
_cell_formula_units_Z 2
_cell_length_a 10.4660(5)
_cell_length_b 19.1800(9)
_cell_length_c 11.7254(6)
_cell_measurement_reflns_used 5278
_cell_measurement_temperature 100(2)
_cell_measurement_theta_max 27.540
_cell_measurement_theta_min 2.038
_cell_volume 2349.6(2)
_computing_cell_refinement 'Bruker SAINT'
_computing_data_collection 'Bruker APEX2'
_computing_data_reduction 'Bruker SAINT'
_computing_molecular_graphics 'CrystalMaker for Windows ver. 2.0.6 (2008)'
_computing_publication_material 'Bruker SHELXTL'
_computing_structure_refinement 'SHELXL-2014/7 (Sheldrick, 2014)'
_computing_structure_solution 'SHELXS-97 (Sheldrick 2008)'
_diffrn_ambient_temperature 100(2)
_diffrn_measured_fraction_theta_full 1.000
_diffrn_measured_fraction_theta_max 0.999
_diffrn_measurement_device_type 'Bruker APEX-II CCD'
_diffrn_measurement_method '\f and \w scans'
_diffrn_radiation_type MoK\a
_diffrn_radiation_wavelength 0.71073
_diffrn_reflns_av_R_equivalents 0.0293
_diffrn_reflns_av_unetI/netI 0.0198
_diffrn_reflns_Laue_measured_fraction_full 1.000
_diffrn_reflns_Laue_measured_fraction_max 0.999
_diffrn_reflns_limit_h_max 13
_diffrn_reflns_limit_h_min -13
_diffrn_reflns_limit_k_max 24
_diffrn_reflns_limit_k_min -24
_diffrn_reflns_limit_l_max 15
_diffrn_reflns_limit_l_min -15
_diffrn_reflns_number 30410
_diffrn_reflns_point_group_measured_fraction_full 1.000
_diffrn_reflns_point_group_measured_fraction_max 0.999
_diffrn_reflns_theta_full 25.242
_diffrn_reflns_theta_max 27.540
_diffrn_reflns_theta_min 2.038
_diffrn_source 'Mo Kalpha Microfocus X-ray Source'
_exptl_absorpt_coefficient_mu 3.248
_exptl_absorpt_correction_T_max 0.776
_exptl_absorpt_correction_T_min 0.645
_exptl_absorpt_correction_type multi-scan
_exptl_absorpt_process_details SADABS
_exptl_crystal_colour colorless
_exptl_crystal_density_diffrn 1.539
_exptl_crystal_density_meas ?
_exptl_crystal_density_method 'not measured'
_exptl_crystal_description tablet
_exptl_crystal_F_000 1108
_exptl_crystal_size_max 0.228
_exptl_crystal_size_mid 0.115
_exptl_crystal_size_min 0.078
_refine_diff_density_max 0.614
_refine_diff_density_min -0.280
_refine_diff_density_rms 0.064
_refine_ls_extinction_method none
_refine_ls_goodness_of_fit_ref 1.003
_refine_ls_hydrogen_treatment constr
_refine_ls_matrix_type full
_refine_ls_number_parameters 272
_refine_ls_number_reflns 5416
_refine_ls_number_restraints 0
_refine_ls_restrained_S_all 1.003
_refine_ls_R_factor_all 0.0249
_refine_ls_R_factor_gt 0.0155
_refine_ls_shift/su_max 0.000
_refine_ls_shift/su_mean 0.000
_refine_ls_structure_factor_coef Fsqd
_refine_ls_weighting_details 'w=1/[\s^2^(Fo^2^)+(0.0148P)^2^+1.2691P] where P=(Fo^2^+2Fc^2^)/3'
_refine_ls_weighting_scheme calc
_refine_ls_wR_factor_gt 0.0327
_refine_ls_wR_factor_ref 0.0355
_reflns_Friedel_coverage 0.000
_reflns_number_gt 4298
_reflns_number_total 5416
_reflns_threshold_expression 'I > 2\s(I)'
_cod_data_source_file ja7b09363_si_004.cif
_cod_data_source_block NBu4
_cod_depositor_comments
;
The following automatic conversions were performed:

'_exptl_crystal_density_meas' value 'not measured' was changed to '?'
- the value is perceived as not measured.

Automatic conversion script
Id: cif_fix_values 4973 2017-02-22 13:04:09Z antanas 
;
_cod_database_code 4126786
_shelx_shelxl_version_number 2014/7
_shelx_space_group_comment
;
The symmetry employed for this shelxl refinement is uniquely defined
by the following loop, which should always be used as a source of
symmetry information in preference to the above space-group names.
They are only intended as comments.
;

loop_
_space_group_symop_operation_xyz
'x, y, z'
'-x+1/2, y+1/2, -z+1/2'
'-x, -y, -z'
'x-1/2, -y-1/2, z-1/2'

loop_
_atom_site_label
_atom_site_type_symbol
_atom_site_fract_x
_atom_site_fract_y
_atom_site_fract_z
_atom_site_U_iso_or_equiv
_atom_site_adp_type
_atom_site_occupancy
_atom_site_site_symmetry_order
_atom_site_calc_flag
_atom_site_refinement_flags_posn
_atom_site_refinement_flags_adp
_atom_site_refinement_flags_occupancy
Th1 Th 0.5000 0.0000 0.5000 0.00969(3) Uani 1 2 d S . P
N1 N 0.67424(15) 0.12454(8) 0.49141(13) 0.0142(3) Uani 1 1 d . . .
N2 N 0.28401(15) 0.09510(8) 0.42112(14) 0.0164(3) Uani 1 1 d . . .
N3 N 0.44322(16) 0.03501(9) 0.74107(13) 0.0173(3) Uani 1 1 d . . .
N4 N 0.52746(14) 0.30403(8) 0.22324(13) 0.0125(3) Uani 1 1 d . . .
O1 O 0.71462(12) 0.06503(7) 0.52687(11) 0.0151(3) Uani 1 1 d . . .
O2 O 0.55519(12) 0.12817(7) 0.46105(11) 0.0146(3) Uani 1 1 d . . .
O3 O 0.74491(13) 0.17468(7) 0.48627(11) 0.0202(3) Uani 1 1 d . . .
O4 O 0.31167(12) 0.08246(7) 0.52731(11) 0.0160(3) Uani 1 1 d . . .
O5 O 0.20576(14) 0.13935(8) 0.39089(13) 0.0268(3) Uani 1 1 d . . .
O6 O 0.34421(12) 0.05862(7) 0.35107(11) 0.0158(3) Uani 1 1 d . . .
O7 O 0.52301(13) 0.07013(7) 0.68571(11) 0.0168(3) Uani 1 1 d . . .
O8 O 0.41389(15) 0.05127(8) 0.83605(12) 0.0278(3) Uani 1 1 d . . .
O9 O 0.39584(13) -0.01874(7) 0.68907(11) 0.0165(3) Uani 1 1 d . . .
C1 C 0.65949(17) 0.28669(10) 0.27601(16) 0.0151(4) Uani 1 1 d . . .
H1A H 0.6516 0.2465 0.3280 0.018 Uiso 1 1 calc R U .
H1B H 0.6903 0.3269 0.3230 0.018 Uiso 1 1 calc R U .
C2 C 0.76048(18) 0.26935(10) 0.19177(16) 0.0179(4) Uani 1 1 d . . .
H2A H 0.7377 0.2252 0.1518 0.022 Uiso 1 1 calc R U .
H2B H 0.7633 0.3068 0.1338 0.022 Uiso 1 1 calc R U .
C3 C 0.89140(18) 0.26214(10) 0.25468(18) 0.0198(4) Uani 1 1 d . . .
H3A H 0.9164 0.3074 0.2900 0.024 Uiso 1 1 calc R U .
H3B H 0.8864 0.2273 0.3166 0.024 Uiso 1 1 calc R U .
C4 C 0.9929(2) 0.23962(11) 0.1743(2) 0.0268(5) Uani 1 1 d . . .
H4A H 0.9640 0.1975 0.1330 0.040 Uiso 1 1 calc R U .
H4B H 1.0731 0.2298 0.2187 0.040 Uiso 1 1 calc R U .
H4C H 1.0068 0.2771 0.1195 0.040 Uiso 1 1 calc R U .
C5 C 0.48111(18) 0.24880(9) 0.13754(15) 0.0132(4) Uani 1 1 d . . .
H5A H 0.5377 0.2496 0.0728 0.016 Uiso 1 1 calc R U .
H5B H 0.3941 0.2617 0.1072 0.016 Uiso 1 1 calc R U .
C6 C 0.47680(19) 0.17464(10) 0.18295(16) 0.0182(4) Uani 1 1 d . . .
H6A H 0.4238 0.1732 0.2501 0.022 Uiso 1 1 calc R U .
H6B H 0.5644 0.1593 0.2077 0.022 Uiso 1 1 calc R U .
C7 C 0.42035(19) 0.12505(10) 0.09031(17) 0.0188(4) Uani 1 1 d . . .
H7A H 0.4615 0.1346 0.0180 0.023 Uiso 1 1 calc R U .
H7B H 0.4413 0.0765 0.1131 0.023 Uiso 1 1 calc R U .
C8 C 0.27559(19) 0.13157(11) 0.06906(18) 0.0222(4) Uani 1 1 d . . .
H8A H 0.2339 0.1215 0.1399 0.033 Uiso 1 1 calc R U .
H8B H 0.2458 0.0983 0.0098 0.033 Uiso 1 1 calc R U .
H8C H 0.2541 0.1791 0.0439 0.033 Uiso 1 1 calc R U .
C9 C 0.43908(18) 0.30895(10) 0.32165(15) 0.0159(4) Uani 1 1 d . . .
H9A H 0.4382 0.2631 0.3604 0.019 Uiso 1 1 calc R U .
H9B H 0.4755 0.3433 0.3776 0.019 Uiso 1 1 calc R U .
C10 C 0.30175(18) 0.32976(12) 0.28851(16) 0.0215(4) Uani 1 1 d . . .
H10A H 0.2602 0.2925 0.2412 0.026 Uiso 1 1 calc R U .
H10B H 0.3015 0.3729 0.2422 0.026 Uiso 1 1 calc R U .
C11 C 0.2256(2) 0.34198(12) 0.39404(18) 0.0250(5) Uani 1 1 d . . .
H11A H 0.1332 0.3426 0.3704 0.030 Uiso 1 1 calc R U .
H11B H 0.2407 0.3024 0.4474 0.030 Uiso 1 1 calc R U .
C12 C 0.2594(2) 0.40906(15) 0.4566(2) 0.0412(6) Uani 1 1 d . . .
H12A H 0.3494 0.4077 0.4846 0.062 Uiso 1 1 calc R U .
H12B H 0.2050 0.4143 0.5213 0.062 Uiso 1 1 calc R U .
H12C H 0.2455 0.4486 0.4043 0.062 Uiso 1 1 calc R U .
C13 C 0.52966(18) 0.37282(9) 0.15812(15) 0.0133(4) Uani 1 1 d . . .
H13A H 0.5930 0.3688 0.0990 0.016 Uiso 1 1 calc R U .
H13B H 0.4446 0.3798 0.1181 0.016 Uiso 1 1 calc R U .
C14 C 0.56174(19) 0.43733(10) 0.22982(17) 0.0183(4) Uani 1 1 d . . .
H14A H 0.6506 0.4340 0.2633 0.022 Uiso 1 1 calc R U .
H14B H 0.5034 0.4405 0.2931 0.022 Uiso 1 1 calc R U .
C15 C 0.54753(19) 0.50205(10) 0.15497(17) 0.0208(4) Uani 1 1 d . . .
H15A H 0.6073 0.4988 0.0928 0.025 Uiso 1 1 calc R U .
H15B H 0.4593 0.5040 0.1196 0.025 Uiso 1 1 calc R U .
C16 C 0.5748(2) 0.56862(11) 0.2225(2) 0.0313(5) Uani 1 1 d . . .
H16A H 0.5141 0.5728 0.2827 0.047 Uiso 1 1 calc R U .
H16B H 0.5657 0.6089 0.1712 0.047 Uiso 1 1 calc R U .
H16C H 0.6623 0.5671 0.2572 0.047 Uiso 1 1 calc R U .

loop_
_atom_site_aniso_label
_atom_site_aniso_U_11
_atom_site_aniso_U_22
_atom_site_aniso_U_33
_atom_site_aniso_U_23
_atom_site_aniso_U_13
_atom_site_aniso_U_12
Th1 0.01129(4) 0.00824(4) 0.00953(4) -0.00080(4) 0.00066(3) -0.00009(4)
N1 0.0177(8) 0.0139(8) 0.0108(7) -0.0011(6) 0.0001(6) -0.0020(6)
N2 0.0140(8) 0.0154(8) 0.0200(8) 0.0022(7) 0.0009(6) -0.0017(6)
N3 0.0210(9) 0.0164(9) 0.0142(8) -0.0011(7) 0.0004(7) 0.0026(7)
N4 0.0129(8) 0.0139(8) 0.0106(7) 0.0011(6) -0.0004(6) 0.0001(6)
O1 0.0162(7) 0.0120(6) 0.0167(7) 0.0022(5) -0.0010(5) 0.0006(5)
O2 0.0132(6) 0.0133(6) 0.0170(7) 0.0000(5) -0.0011(5) -0.0003(5)
O3 0.0225(7) 0.0165(7) 0.0212(7) 0.0034(6) -0.0036(6) -0.0102(6)
O4 0.0170(7) 0.0171(7) 0.0141(7) 0.0008(5) 0.0022(5) 0.0028(5)
O5 0.0242(8) 0.0262(8) 0.0298(8) 0.0065(7) -0.0008(7) 0.0138(6)
O6 0.0157(7) 0.0167(7) 0.0152(6) -0.0004(5) 0.0016(5) 0.0008(5)
O7 0.0200(7) 0.0154(7) 0.0151(6) -0.0021(5) 0.0027(5) -0.0028(5)
O8 0.0413(9) 0.0297(8) 0.0133(7) -0.0068(6) 0.0100(7) -0.0011(7)
O9 0.0201(7) 0.0140(7) 0.0155(7) -0.0021(5) 0.0022(5) -0.0018(5)
C1 0.0129(9) 0.0179(10) 0.0139(9) 0.0017(7) -0.0035(7) 0.0011(8)
C2 0.0166(10) 0.0192(10) 0.0179(10) 0.0023(8) 0.0002(8) 0.0016(8)
C3 0.0157(10) 0.0151(10) 0.0282(11) 0.0011(8) -0.0009(8) -0.0020(8)
C4 0.0176(10) 0.0211(11) 0.0421(13) 0.0068(10) 0.0057(9) 0.0008(8)
C5 0.0150(9) 0.0137(9) 0.0105(8) -0.0008(7) -0.0014(7) -0.0016(7)
C6 0.0223(10) 0.0149(9) 0.0167(9) 0.0028(8) -0.0039(8) -0.0022(8)
C7 0.0236(10) 0.0140(9) 0.0189(10) -0.0017(8) 0.0019(8) 0.0000(8)
C8 0.0244(11) 0.0192(11) 0.0226(11) -0.0008(9) -0.0029(9) -0.0027(9)
C9 0.0184(10) 0.0191(10) 0.0106(9) -0.0002(7) 0.0035(7) -0.0012(8)
C10 0.0162(10) 0.0323(12) 0.0161(10) -0.0004(9) 0.0018(8) -0.0020(9)
C11 0.0174(10) 0.0379(13) 0.0203(10) 0.0012(9) 0.0057(8) 0.0008(9)
C12 0.0279(13) 0.0550(17) 0.0412(14) -0.0216(13) 0.0076(11) 0.0027(12)
C13 0.0156(9) 0.0125(9) 0.0118(9) 0.0029(7) 0.0007(7) -0.0002(7)
C14 0.0210(10) 0.0151(10) 0.0187(10) 0.0001(8) -0.0003(8) -0.0016(8)
C15 0.0225(9) 0.0151(9) 0.0247(9) 0.0013(10) 0.0013(7) 0.0005(10)
C16 0.0361(13) 0.0144(11) 0.0434(14) -0.0034(10) 0.0021(11) -0.0010(10)

loop_
_atom_type_symbol
_atom_type_description
_atom_type_scat_dispersion_real
_atom_type_scat_dispersion_imag
_atom_type_scat_source
C C 0.0033 0.0016 'International Tables Vol C Tables 4.2.6.8 and 6.1.1.4'
N N 0.0061 0.0033 'International Tables Vol C Tables 4.2.6.8 and 6.1.1.4'
O O 0.0106 0.0060 'International Tables Vol C Tables 4.2.6.8 and 6.1.1.4'
Th Th -7.2400 8.8979 'International Tables Vol C Tables 4.2.6.8 and 6.1.1.4'
H H 0.0000 0.0000 'International Tables Vol C Tables 4.2.6.8 and 6.1.1.4'

loop_
_geom_angle_atom_site_label_1
_geom_angle_atom_site_label_2
_geom_angle_atom_site_label_3
_geom_angle
_geom_angle_site_symmetry_1
_geom_angle_site_symmetry_3
O9 Th1 O9 180.0 3_656 .
O9 Th1 O7 50.10(4) 3_656 3_656
O9 Th1 O7 129.90(4) . 3_656
O9 Th1 O7 129.90(4) 3_656 .
O9 Th1 O7 50.10(4) . .
O7 Th1 O7 180.00(6) 3_656 .
O9 Th1 O4 113.13(4) 3_656 .
O9 Th1 O4 66.87(4) . .
O7 Th1 O4 113.36(4) 3_656 .
O7 Th1 O4 66.64(4) . .
O9 Th1 O4 66.87(4) 3_656 3_656
O9 Th1 O4 113.13(4) . 3_656
O7 Th1 O4 66.64(4) 3_656 3_656
O7 Th1 O4 113.36(4) . 3_656
O4 Th1 O4 180.0 . 3_656
O9 Th1 O2 66.38(4) 3_656 .
O9 Th1 O2 113.62(4) . .
O7 Th1 O2 111.23(4) 3_656 .
O7 Th1 O2 68.77(4) . .
O4 Th1 O2 67.34(4) . .
O4 Th1 O2 112.66(4) 3_656 .
O9 Th1 O1 67.88(4) 3_656 .
O9 Th1 O1 112.12(4) . .
O7 Th1 O1 113.38(4) 3_656 .
O7 Th1 O1 66.62(4) . .
O4 Th1 O1 110.98(4) . .
O4 Th1 O1 69.02(4) 3_656 .
O2 Th1 O1 49.81(4) . .
O9 Th1 O2 113.61(4) 3_656 3_656
O9 Th1 O2 66.38(4) . 3_656
O7 Th1 O2 68.77(4) 3_656 3_656
O7 Th1 O2 111.23(4) . 3_656
O4 Th1 O2 112.66(4) . 3_656
O4 Th1 O2 67.34(4) 3_656 3_656
O2 Th1 O2 180.0 . 3_656
O1 Th1 O2 130.19(4) . 3_656
O9 Th1 O1 112.12(4) 3_656 3_656
O9 Th1 O1 67.88(4) . 3_656
O7 Th1 O1 66.62(4) 3_656 3_656
O7 Th1 O1 113.38(4) . 3_656
O4 Th1 O1 69.02(4) . 3_656
O4 Th1 O1 110.98(4) 3_656 3_656
O2 Th1 O1 130.19(4) . 3_656
O1 Th1 O1 180.0 . 3_656
O2 Th1 O1 49.81(4) 3_656 3_656
O9 Th1 O6 68.62(4) 3_656 .
O9 Th1 O6 111.38(4) . .
O7 Th1 O6 68.20(4) 3_656 .
O7 Th1 O6 111.80(4) . .
O4 Th1 O6 49.79(4) . .
O4 Th1 O6 130.21(4) 3_656 .
O2 Th1 O6 66.57(4) . .
O1 Th1 O6 112.61(4) . .
O2 Th1 O6 113.43(4) 3_656 .
O1 Th1 O6 67.39(4) 3_656 .
O9 Th1 O6 111.38(4) 3_656 3_656
O9 Th1 O6 68.62(4) . 3_656
O7 Th1 O6 111.81(4) 3_656 3_656
O7 Th1 O6 68.19(4) . 3_656
O4 Th1 O6 130.21(4) . 3_656
O4 Th1 O6 49.79(4) 3_656 3_656
O2 Th1 O6 113.43(4) . 3_656
O1 Th1 O6 67.38(4) . 3_656
O2 Th1 O6 66.57(4) 3_656 3_656
O1 Th1 O6 112.62(4) 3_656 3_656
O6 Th1 O6 180.0 . 3_656
O3 N1 O2 121.93(15) . .
O3 N1 O1 122.12(15) . .
O2 N1 O1 115.96(14) . .
O3 N1 Th1 179.05(12) . .
O2 N1 Th1 57.98(8) . .
O1 N1 Th1 57.99(8) . .
O5 N2 O6 123.02(16) . .
O5 N2 O4 121.53(16) . .
O6 N2 O4 115.45(15) . .
O5 N2 Th1 173.08(13) . .
O6 N2 Th1 58.25(8) . .
O4 N2 Th1 57.67(8) . .
O8 N3 O7 122.58(17) . .
O8 N3 O9 122.09(16) . .
O7 N3 O9 115.32(14) . .
O8 N3 Th1 176.13(13) . .
O7 N3 Th1 57.86(8) . .
O9 N3 Th1 57.62(8) . .
C1 N4 C5 111.37(14) . .
C1 N4 C9 106.48(13) . .
C5 N4 C9 111.07(14) . .
C1 N4 C13 110.70(14) . .
C5 N4 C13 106.60(13) . .
C9 N4 C13 110.69(14) . .
N1 O1 Th1 97.10(10) . .
N1 O2 Th1 97.12(10) . .
N2 O4 Th1 97.26(10) . .
N2 O6 Th1 96.89(10) . .
N3 O7 Th1 97.10(10) . .
N3 O9 Th1 97.28(10) . .
N4 C1 C2 115.65(15) . .
C3 C2 C1 110.12(16) . .
C4 C3 C2 111.47(17) . .
N4 C5 C6 115.82(14) . .
C5 C6 C7 110.48(15) . .
C8 C7 C6 113.68(16) . .
C10 C9 N4 115.45(15) . .
C9 C10 C11 111.33(16) . .
C12 C11 C10 113.86(19) . .
C14 C13 N4 115.85(14) . .
C13 C14 C15 109.48(16) . .
C16 C15 C14 112.04(17) . .

loop_
_geom_bond_atom_site_label_1
_geom_bond_atom_site_label_2
_geom_bond_distance
_geom_bond_site_symmetry_2
Th1 O9 2.5530(13) 3_656
Th1 O9 2.5530(13) .
Th1 O7 2.5587(13) 3_656
Th1 O7 2.5587(13) .
Th1 O4 2.5620(13) .
Th1 O4 2.5620(13) 3_656
Th1 O2 2.5722(13) .
Th1 O1 2.5724(13) .
Th1 O2 2.5723(13) 3_656
Th1 O1 2.5724(13) 3_656
Th1 O6 2.5761(13) .
Th1 O6 2.5761(13) 3_656
N1 O3 1.2169(19) .
N1 O2 1.2773(19) .
N1 O1 1.2780(19) .
N2 O5 1.218(2) .
N2 O6 1.274(2) .
N2 O4 1.285(2) .
N3 O8 1.213(2) .
N3 O7 1.279(2) .
N3 O9 1.283(2) .
N4 C1 1.517(2) .
N4 C5 1.520(2) .
N4 C9 1.524(2) .
N4 C13 1.525(2) .
C1 C2 1.525(3) .
C2 C3 1.524(3) .
C3 C4 1.523(3) .
C5 C6 1.520(2) .
C6 C7 1.535(3) .
C7 C8 1.526(3) .
C9 C10 1.520(3) .
C10 C11 1.529(3) .
C11 C12 1.512(3) .
C13 C14 1.522(3) .
C14 C15 1.523(3) .
C15 C16 1.521(3) .
